data_7109815
loop_
_publ_author_name
'Michael Wagner'
'Thomas Zoller'
'Wolf Hiller'
'Marc H. Prosenc'
'Klaus Jurkschat'

_publ_section_title
;
 NHC to aNHC rearrangement by an organotin sulphide cation
;
_journal_name_full Chem.Commun.
_journal_page_first 8925
_journal_paper_doi 10.1039/c3cc45687k
_journal_volume 49
_journal_year 2013
_chemical_formula_moiety 'C66 H118 N4 O12 P4 S2 Sn2, 2(C24 H20 B), 4(C4 H8 O)'
_chemical_formula_sum 'C130 H190 B2 N4 O16 P4 S2 Sn2'
_chemical_formula_weight 2511.86
_chemical_melting_point 448
_chemical_name_systematic
; 
 {[2,6-Bis(diisopropoxyphosphonyl)-4-tert-butyl]phenyl}-tin-
[1,3-bis(tert-butyl)imidazol-4-ylidene]sulfide 
tetratetrahydrofurane solvate
;
_space_group_IT_number 2
_symmetry_cell_setting triclinic
_symmetry_space_group_name_Hall '-P 1'
_symmetry_space_group_name_H-M 'P -1'
_atom_sites_solution_hydrogens geom
_atom_sites_solution_primary direct
_atom_sites_solution_secondary difmap
_audit_creation_method SHELXL-97
_cell_angle_alpha 75.857(2)
_cell_angle_beta 81.874(2)
_cell_angle_gamma 70.110(2)
_cell_formula_units_Z 1
_cell_length_a 15.1046(4)
_cell_length_b 15.2266(5)
_cell_length_c 15.9520(4)
_cell_measurement_reflns_used 18738
_cell_measurement_temperature 173(2)
_cell_measurement_theta_max 29.6950
_cell_measurement_theta_min 2.5840
_cell_volume 3338.57(17)
_computing_cell_refinement
;
CrysAlisPro, Agilent Technologies, Version 1.171.36.24
;
_computing_data_collection
;
CrysAlisPro, Agilent Technologies, Version 1.171.36.24
;
_computing_data_reduction
;
CrysAlisPro, Agilent Technologies, Version 1.171.36.24
;
_computing_molecular_graphics 'SHELXP-97 (Sheldrick, 1997)'
_computing_publication_material 'enCIFer Version 1.4'
_computing_structure_refinement 'SHELXL-97 (Sheldrick, 1997)'
_computing_structure_solution 'SHELXS-97 (Sheldrick, 1990)'
_diffrn_ambient_temperature 173(2)
_diffrn_measured_fraction_theta_full 0.999
_diffrn_measured_fraction_theta_max 0.999
_diffrn_measurement_device_type 'XcaliburS CCD Diffractometer'
_diffrn_measurement_method '\w und \y scan'
_diffrn_radiation_monochromator graphite
_diffrn_radiation_source 'fine-focus sealed tube'
_diffrn_radiation_type MoK\a
_diffrn_radiation_wavelength 0.71073
_diffrn_reflns_av_R_equivalents 0.0318
_diffrn_reflns_av_sigmaI/netI 0.0343
_diffrn_reflns_limit_h_max 18
_diffrn_reflns_limit_h_min -18
_diffrn_reflns_limit_k_max 18
_diffrn_reflns_limit_k_min -18
_diffrn_reflns_limit_l_max 19
_diffrn_reflns_limit_l_min -19
_diffrn_reflns_number 39686
_diffrn_reflns_theta_full 25.50
_diffrn_reflns_theta_max 25.50
_diffrn_reflns_theta_min 2.35
_exptl_absorpt_coefficient_mu 0.514
_exptl_absorpt_correction_T_max 1.00000
_exptl_absorpt_correction_T_min 0.97596
_exptl_absorpt_correction_type multi-scan
_exptl_absorpt_process_details
;
CrysAlisPro, Agilent Technologies,
Version 1.171.36.24 (release 03-12-2012 CrysAlis171 .NET)
(compiled Dec  3 2012,18:21:49)
Empirical absorption correction using spherical harmonics,
 implemented in SCALE3 ABSPACK scaling algorithm.
;
_exptl_crystal_colour colourless
_exptl_crystal_density_diffrn 1.249
_exptl_crystal_density_method 'not measured'
_exptl_crystal_description block
_exptl_crystal_F_000 1328
_exptl_crystal_size_max 0.17
_exptl_crystal_size_mid 0.14
_exptl_crystal_size_min 0.13
_refine_diff_density_max 0.501
_refine_diff_density_min -0.324
_refine_diff_density_rms 0.064
_refine_ls_extinction_method none
_refine_ls_goodness_of_fit_ref 1.079
_refine_ls_hydrogen_treatment constr
_refine_ls_matrix_type full
_refine_ls_number_parameters 646
_refine_ls_number_reflns 12421
_refine_ls_number_restraints 6
_refine_ls_restrained_S_all 1.080
_refine_ls_R_factor_all 0.0374
_refine_ls_R_factor_gt 0.0311
_refine_ls_shift/su_max 0.004
_refine_ls_shift/su_mean 0.000
_refine_ls_structure_factor_coef Fsqd
_refine_ls_weighting_details 'calc w=1/[\s^2^(Fo^2^)+(0.0600P)^2^+0.0000P] where P=(Fo^2^+2Fc^2^)/3'
_refine_ls_weighting_scheme calc
_refine_ls_wR_factor_gt 0.0904
_refine_ls_wR_factor_ref 0.0943
_reflns_number_gt 10762
_reflns_number_total 12421
_reflns_threshold_expression >2sigma(I)
_cod_data_source_file c3cc45687k.txt
_cod_data_source_block a2396p1-sr_compound1*4THF
_cod_original_cell_volume 3338.58(16)
_cod_database_code 7109815

loop_
_symmetry_equiv_pos_as_xyz
'x, y, z'
'-x, -y, -z'

loop_
_atom_site_label
_atom_site_type_symbol
_atom_site_fract_x
_atom_site_fract_y
_atom_site_fract_z
_atom_site_U_iso_or_equiv
_atom_site_adp_type
_atom_site_occupancy
_atom_site_symmetry_multiplicity
_atom_site_calc_flag
_atom_site_refinement_flags
_atom_site_disorder_assembly
_atom_site_disorder_group
Sn1 Sn 0.553808(9) 0.044054(10) 0.905366(9) 0.01942(6) Uani 1 1 d . . .
S1 S 0.40217(4) 0.02035(4) 0.94654(3) 0.02253(12) Uani 1 1 d . . .
P1 P 0.48526(4) 0.00718(4) 0.72222(4) 0.01878(12) Uani 1 1 d . . .
P2 P 0.79414(4) -0.07107(4) 0.89930(4) 0.02035(12) Uani 1 1 d . . .
O1 O 0.45875(10) 0.09274(10) 0.75973(9) 0.0225(3) Uani 1 1 d . . .
O1' O 0.41353(10) -0.04878(11) 0.73457(11) 0.0265(4) Uani 1 1 d . . .
O1'' O 0.50433(10) 0.02892(11) 0.62053(10) 0.0246(3) Uani 1 1 d . . .
O2 O 0.73963(10) 0.02650(11) 0.91067(10) 0.0263(3) Uani 1 1 d . . .
O2' O 0.82446(11) -0.15024(12) 0.98189(10) 0.0296(4) Uani 1 1 d . A .
O2'' O 0.89134(10) -0.07896(11) 0.84516(10) 0.0271(4) Uani 1 1 d . B .
N1 N 0.58980(12) 0.30052(13) 0.74929(12) 0.0226(4) Uani 1 1 d . . .
N2 N 0.50730(13) 0.27812(13) 0.87164(12) 0.0251(4) Uani 1 1 d . . .
C1 C 0.63451(13) -0.05681(14) 0.82548(13) 0.0170(4) Uani 1 1 d . . .
C6 C 0.72764(14) -0.11340(15) 0.84295(13) 0.0185(4) Uani 1 1 d . . .
C5 C 0.77175(14) -0.19302(15) 0.80659(14) 0.0214(5) Uani 1 1 d . . .
H5A H 0.8331 -0.2300 0.8200 0.026 Uiso 1 1 calc R . .
C4 C 0.72700(14) -0.21902(15) 0.75085(14) 0.0220(5) Uani 1 1 d . . .
C3 C 0.63697(14) -0.15886(15) 0.72869(14) 0.0216(5) Uani 1 1 d . . .
H3A H 0.6064 -0.1720 0.6888 0.026 Uiso 1 1 calc R . .
C2 C 0.59176(14) -0.07899(15) 0.76544(13) 0.0193(4) Uani 1 1 d . . .
C7 C 0.77745(15) -0.30951(17) 0.71553(17) 0.0308(6) Uani 1 1 d . . .
C8 C 0.72628(18) -0.3159(2) 0.6430(2) 0.0525(9) Uani 1 1 d . . .
H8A H 0.7239 -0.2625 0.5957 0.079 Uiso 1 1 calc R . .
H8B H 0.6633 -0.3152 0.6639 0.079 Uiso 1 1 calc R . .
H8C H 0.7593 -0.3742 0.6237 0.079 Uiso 1 1 calc R . .
C9 C 0.7808(2) -0.39584(19) 0.7914(2) 0.0496(8) Uani 1 1 d . . .
H9A H 0.8121 -0.4540 0.7714 0.074 Uiso 1 1 calc R . .
H9B H 0.7177 -0.3938 0.8131 0.074 Uiso 1 1 calc R . .
H9C H 0.8147 -0.3933 0.8368 0.074 Uiso 1 1 calc R . .
C10 C 0.87816(16) -0.31269(19) 0.68187(18) 0.0360(6) Uani 1 1 d . . .
H10A H 0.8764 -0.2591 0.6348 0.054 Uiso 1 1 calc R . .
H10B H 0.9098 -0.3709 0.6619 0.054 Uiso 1 1 calc R . .
H10C H 0.9115 -0.3101 0.7277 0.054 Uiso 1 1 calc R . .
C11 C 0.31022(15) -0.00340(19) 0.74555(17) 0.0332(6) Uani 1 1 d . . .
H11A H 0.2975 0.0491 0.7755 0.040 Uiso 1 1 calc R . .
C12 C 0.2705(2) 0.0360(3) 0.6586(2) 0.0699(11) Uani 1 1 d . . .
H12A H 0.2978 0.0837 0.6264 0.105 Uiso 1 1 calc R . .
H12B H 0.2033 0.0642 0.6655 0.105 Uiso 1 1 calc R . .
H12C H 0.2850 -0.0146 0.6278 0.105 Uiso 1 1 calc R . .
C13 C 0.2729(2) -0.0776(3) 0.8015(3) 0.0675(10) Uani 1 1 d . . .
H13A H 0.3016 -0.0993 0.8560 0.101 Uiso 1 1 calc R . .
H13B H 0.2872 -0.1305 0.7736 0.101 Uiso 1 1 calc R . .
H13C H 0.2058 -0.0514 0.8111 0.101 Uiso 1 1 calc R . .
C14 C 0.55586(17) 0.09533(18) 0.57690(15) 0.0313(5) Uani 1 1 d . . .
H14A H 0.5406 0.1475 0.6077 0.038 Uiso 1 1 calc R . .
C15 C 0.66087(19) 0.0442(2) 0.5758(2) 0.0484(7) Uani 1 1 d . . .
H15A H 0.6800 0.0206 0.6342 0.073 Uiso 1 1 calc R . .
H15B H 0.6937 0.0878 0.5451 0.073 Uiso 1 1 calc R . .
H15C H 0.6757 -0.0084 0.5474 0.073 Uiso 1 1 calc R . .
C16 C 0.5202(2) 0.1350(2) 0.48678(17) 0.0463(7) Uani 1 1 d . . .
H16A H 0.4534 0.1672 0.4909 0.069 Uiso 1 1 calc R . .
H16B H 0.5329 0.0836 0.4573 0.069 Uiso 1 1 calc R . .
H16C H 0.5517 0.1793 0.4550 0.069 Uiso 1 1 calc R . .
C21 C 0.8460(2) -0.1325(2) 1.06245(19) 0.0498(8) Uani 1 1 d . . .
H21A H 0.8020 -0.0706 1.0710 0.075 Uiso 0.635(8) 1 calc PR A 1
H21B H 0.7877 -0.0951 1.0896 0.075 Uiso 0.365(8) 1 calc PR A 2
C22 C 0.8265(6) -0.2100(5) 1.1372(4) 0.0686(18) Uani 0.635(8) 1 d P A 1
H22A H 0.7716 -0.2230 1.1268 0.103 Uiso 0.635(8) 1 calc PR A 1
H22B H 0.8160 -0.1884 1.1905 0.103 Uiso 0.635(8) 1 calc PR A 1
H22C H 0.8798 -0.2673 1.1410 0.103 Uiso 0.635(8) 1 calc PR A 1
C23 C 0.9398(6) -0.1283(7) 1.0578(6) 0.080(3) Uani 0.635(8) 1 d P A 1
H23A H 0.9818 -0.1905 1.0810 0.120 Uiso 0.635(8) 1 calc PR A 1
H23B H 0.9409 -0.0838 1.0909 0.120 Uiso 0.635(8) 1 calc PR A 1
H23C H 0.9596 -0.1078 0.9985 0.120 Uiso 0.635(8) 1 calc PR A 1
C22' C 0.8778(10) -0.2305(10) 1.1164(7) 0.0686(18) Uani 0.365(8) 1 d P A 2
H22D H 0.8268 -0.2567 1.1275 0.103 Uiso 0.365(8) 1 calc PR A 2
H22E H 0.8973 -0.2282 1.1703 0.103 Uiso 0.365(8) 1 calc PR A 2
H22F H 0.9298 -0.2699 1.0863 0.103 Uiso 0.365(8) 1 calc PR A 2
C23' C 0.9203(12) -0.0691(13) 1.0351(10) 0.080(3) Uani 0.365(8) 1 d P A 2
H23D H 0.8887 -0.0070 1.0019 0.120 Uiso 0.365(8) 1 calc PR A 2
H23E H 0.9736 -0.1012 1.0010 0.120 Uiso 0.365(8) 1 calc PR A 2
H23F H 0.9413 -0.0624 1.0865 0.120 Uiso 0.365(8) 1 calc PR A 2
C24 C 0.89472(18) -0.01329(19) 0.76094(19) 0.0393(6) Uani 1 1 d . . .
H24A H 0.8296 0.0215 0.7454 0.059 Uiso 0.695(7) 1 calc PR B 1
H24B H 0.8431 0.0474 0.7556 0.059 Uiso 0.305(7) 1 calc PR B 2
C25 C 0.9392(5) 0.0568(4) 0.7640(4) 0.0651(16) Uani 0.695(7) 1 d P B 1
H25A H 0.8932 0.1194 0.7550 0.098 Uiso 0.695(7) 1 calc PR B 1
H25B H 0.9892 0.0550 0.7194 0.098 Uiso 0.695(7) 1 calc PR B 1
H25C H 0.9644 0.0422 0.8195 0.098 Uiso 0.695(7) 1 calc PR B 1
C26 C 0.9417(6) -0.0760(4) 0.6955(4) 0.075(2) Uani 0.695(7) 1 d PU B 1
H26A H 0.8955 -0.0957 0.6761 0.113 Uiso 0.695(7) 1 calc PR B 1
H26B H 0.9902 -0.1314 0.7223 0.113 Uiso 0.695(7) 1 calc PR B 1
H26C H 0.9691 -0.0406 0.6469 0.113 Uiso 0.695(7) 1 calc PR B 1
C25' C 0.9993(11) -0.0037(11) 0.7745(8) 0.0651(16) Uani 0.305(7) 1 d P B 2
H25D H 0.9903 0.0378 0.8138 0.098 Uiso 0.305(7) 1 calc PR B 2
H25E H 1.0257 0.0222 0.7197 0.098 Uiso 0.305(7) 1 calc PR B 2
H25F H 1.0414 -0.0657 0.7979 0.098 Uiso 0.305(7) 1 calc PR B 2
C26' C 0.9106(10) -0.0546(11) 0.6875(11) 0.042(3) Uiso 0.305(7) 1 d P B 2
H26D H 0.8536 -0.0637 0.6769 0.063 Uiso 0.305(7) 1 calc PR B 2
H26E H 0.9596 -0.1152 0.6978 0.063 Uiso 0.305(7) 1 calc PR B 2
H26F H 0.9294 -0.0129 0.6379 0.063 Uiso 0.305(7) 1 calc PR B 2
C27 C 0.53128(16) 0.34267(16) 0.80871(15) 0.0278(5) Uani 1 1 d . . .
H27A H 0.5101 0.4081 0.8065 0.033 Uiso 1 1 calc R . .
C28 C 0.60272(15) 0.20415(15) 0.77611(14) 0.0229(5) Uani 1 1 d . . .
H28A H 0.6405 0.1575 0.7465 0.027 Uiso 1 1 calc R . .
C29 C 0.55210(14) 0.18765(15) 0.85214(14) 0.0211(4) Uani 1 1 d . . .
C31 C 0.63276(16) 0.34932(17) 0.66849(16) 0.0276(5) Uani 1 1 d . . .
C32 C 0.7104(2) 0.2735(2) 0.6291(2) 0.0491(8) Uani 1 1 d . . .
H32A H 0.6836 0.2315 0.6133 0.074 Uiso 1 1 calc R . .
H32B H 0.7566 0.2374 0.6708 0.074 Uiso 1 1 calc R . .
H32C H 0.7400 0.3040 0.5786 0.074 Uiso 1 1 calc R . .
C33 C 0.6750(2) 0.4163(2) 0.69384(19) 0.0431(7) Uani 1 1 d . . .
H33A H 0.6259 0.4641 0.7183 0.065 Uiso 1 1 calc R . .
H33B H 0.7049 0.4466 0.6434 0.065 Uiso 1 1 calc R . .
H33C H 0.7209 0.3803 0.7358 0.065 Uiso 1 1 calc R . .
C34 C 0.55551(19) 0.4038(2) 0.60547(18) 0.0444(7) Uani 1 1 d . . .
H34A H 0.5072 0.4512 0.6311 0.067 Uiso 1 1 calc R . .
H34B H 0.5287 0.3600 0.5928 0.067 Uiso 1 1 calc R . .
H34C H 0.5820 0.4343 0.5529 0.067 Uiso 1 1 calc R . .
C35 C 0.4453(2) 0.29957(18) 0.95219(18) 0.0472(8) Uani 1 1 d . . .
C36 C 0.5009(3) 0.2412(2) 1.03004(19) 0.0742(12) Uani 1 1 d . . .
H36A H 0.5151 0.1745 1.0315 0.111 Uiso 1 1 calc R . .
H36B H 0.4643 0.2564 1.0819 0.111 Uiso 1 1 calc R . .
H36C H 0.5586 0.2558 1.0262 0.111 Uiso 1 1 calc R . .
C37 C 0.3566(2) 0.2768(2) 0.9514(2) 0.0623(10) Uani 1 1 d . . .
H37A H 0.3237 0.3156 0.9010 0.093 Uiso 1 1 calc R . .
H37B H 0.3170 0.2897 1.0026 0.093 Uiso 1 1 calc R . .
H37C H 0.3720 0.2105 0.9501 0.093 Uiso 1 1 calc R . .
C38 C 0.4226(3) 0.40569(19) 0.9509(2) 0.0608(10) Uani 1 1 d . . .
H38A H 0.3850 0.4432 0.9030 0.091 Uiso 1 1 calc R . .
H38B H 0.4802 0.4208 0.9449 0.091 Uiso 1 1 calc R . .
H38C H 0.3883 0.4197 1.0041 0.091 Uiso 1 1 calc R . .
C41 C 0.83115(14) 0.30178(16) 0.38727(14) 0.0241(5) Uani 1 1 d . . .
C42 C 0.81634(16) 0.21291(17) 0.40821(16) 0.0302(5) Uani 1 1 d . . .
H42A H 0.7683 0.2054 0.3828 0.036 Uiso 1 1 calc R . .
C43 C 0.87080(17) 0.13531(19) 0.46567(18) 0.0375(6) Uani 1 1 d . . .
H43A H 0.8591 0.0772 0.4777 0.045 Uiso 1 1 calc R . .
C44 C 0.94207(17) 0.1445(2) 0.50480(17) 0.0388(6) Uani 1 1 d . . .
H44A H 0.9787 0.0927 0.5432 0.047 Uiso 1 1 calc R . .
C45 C 0.95847(17) 0.2302(2) 0.48678(17) 0.0381(6) Uani 1 1 d . . .
H45A H 1.0059 0.2371 0.5135 0.046 Uiso 1 1 calc R . .
C46 C 0.90437(16) 0.30742(18) 0.42852(16) 0.0315(5) Uani 1 1 d . . .
H46A H 0.9174 0.3649 0.4166 0.038 Uiso 1 1 calc R . .
C51 C 0.85799(15) 0.39799(16) 0.23164(15) 0.0260(5) Uani 1 1 d . . .
C52 C 0.89211(16) 0.47460(18) 0.20024(17) 0.0333(6) Uani 1 1 d . . .
H52A H 0.8664 0.5283 0.2244 0.040 Uiso 1 1 calc R . .
C53 C 0.96277(18) 0.4746(2) 0.13445(19) 0.0444(7) Uani 1 1 d . . .
H53A H 0.9838 0.5274 0.1160 0.053 Uiso 1 1 calc R . .
C54 C 1.00195(18) 0.3965(2) 0.09631(17) 0.0473(8) Uani 1 1 d . . .
H54A H 1.0483 0.3966 0.0513 0.057 Uiso 1 1 calc R . .
C55 C 0.97116(17) 0.3188(2) 0.12618(17) 0.0415(7) Uani 1 1 d . . .
H55A H 0.9976 0.2652 0.1018 0.050 Uiso 1 1 calc R . .
C56 C 0.90110(16) 0.31940(18) 0.19220(16) 0.0323(6) Uani 1 1 d . . .
H56A H 0.8817 0.2656 0.2113 0.039 Uiso 1 1 calc R . .
C61 C 0.68602(15) 0.37349(15) 0.28169(16) 0.0255(5) Uani 1 1 d . . .
C62 C 0.67391(17) 0.37133(17) 0.19769(17) 0.0319(5) Uani 1 1 d . . .
H62A H 0.7212 0.3780 0.1549 0.038 Uiso 1 1 calc R . .
C63 C 0.59293(19) 0.35945(19) 0.1748(2) 0.0418(7) Uani 1 1 d . . .
H63A H 0.5873 0.3588 0.1176 0.050 Uiso 1 1 calc R . .
C64 C 0.52230(18) 0.34889(19) 0.2363(2) 0.0423(7) Uani 1 1 d . . .
H64A H 0.4687 0.3406 0.2216 0.051 Uiso 1 1 calc R . .
C65 C 0.53175(17) 0.35079(18) 0.32062(19) 0.0393(6) Uani 1 1 d . . .
H65A H 0.4843 0.3436 0.3631 0.047 Uiso 1 1 calc R . .
C66 C 0.61151(16) 0.36340(18) 0.34230(18) 0.0335(6) Uani 1 1 d . . .
H66A H 0.6158 0.3653 0.3994 0.040 Uiso 1 1 calc R . .
C71 C 0.73335(14) 0.49327(17) 0.34456(16) 0.0263(5) Uani 1 1 d . . .
C72 C 0.72972(17) 0.50510(19) 0.42879(17) 0.0336(6) Uani 1 1 d . . .
H72A H 0.7554 0.4520 0.4717 0.040 Uiso 1 1 calc R . .
C73 C 0.68871(18) 0.5942(2) 0.4511(2) 0.0428(7) Uani 1 1 d . . .
H73A H 0.6862 0.5991 0.5084 0.051 Uiso 1 1 calc R . .
C74 C 0.65249(18) 0.6738(2) 0.3898(2) 0.0453(7) Uani 1 1 d . . .
H74A H 0.6275 0.7333 0.4047 0.054 Uiso 1 1 calc R . .
C75 C 0.65304(17) 0.66598(19) 0.3055(2) 0.0397(6) Uani 1 1 d . . .
H75A H 0.6278 0.7199 0.2630 0.048 Uiso 1 1 calc R . .
C76 C 0.69149(16) 0.57719(17) 0.28464(18) 0.0327(6) Uani 1 1 d . . .
H76A H 0.6896 0.5727 0.2279 0.039 Uiso 1 1 calc R . .
B1 B 0.77683(17) 0.39180(18) 0.31184(17) 0.0234(5) Uani 1 1 d . . .

loop_
_atom_site_aniso_label
_atom_site_aniso_U_11
_atom_site_aniso_U_22
_atom_site_aniso_U_33
_atom_site_aniso_U_23
_atom_site_aniso_U_13
_atom_site_aniso_U_12
Sn1 0.02302(9) 0.01602(9) 0.01662(9) -0.00578(6) 0.00544(6) -0.00393(6)
S1 0.0203(3) 0.0265(3) 0.0186(3) -0.0067(2) 0.0011(2) -0.0043(2)
P1 0.0168(3) 0.0204(3) 0.0173(3) -0.0055(2) -0.0005(2) -0.0028(2)
P2 0.0164(3) 0.0245(3) 0.0205(3) -0.0098(2) 0.0003(2) -0.0041(2)
O1 0.0237(8) 0.0216(8) 0.0187(8) -0.0054(6) -0.0020(6) -0.0017(6)
O1' 0.0162(7) 0.0266(8) 0.0350(9) -0.0084(7) -0.0010(6) -0.0038(6)
O1'' 0.0286(8) 0.0289(8) 0.0172(8) -0.0064(7) -0.0010(6) -0.0091(7)
O2 0.0230(8) 0.0265(8) 0.0314(9) -0.0137(7) 0.0024(6) -0.0068(6)
O2' 0.0322(9) 0.0341(9) 0.0205(8) -0.0089(7) -0.0056(7) -0.0043(7)
O2'' 0.0172(7) 0.0337(9) 0.0303(9) -0.0119(7) 0.0024(6) -0.0060(6)
N1 0.0233(9) 0.0211(9) 0.0223(10) -0.0028(8) 0.0004(7) -0.0076(7)
N2 0.0359(11) 0.0181(9) 0.0196(10) -0.0065(8) 0.0038(8) -0.0068(8)
C1 0.0174(10) 0.0170(10) 0.0141(10) -0.0032(8) 0.0028(8) -0.0036(8)
C6 0.0183(10) 0.0222(11) 0.0145(10) -0.0045(9) 0.0017(8) -0.0063(8)
C5 0.0149(10) 0.0248(11) 0.0229(11) -0.0081(9) 0.0009(8) -0.0031(8)
C4 0.0199(10) 0.0231(11) 0.0237(11) -0.0106(10) 0.0050(8) -0.0063(9)
C3 0.0195(10) 0.0258(11) 0.0217(11) -0.0102(10) 0.0001(8) -0.0067(9)
C2 0.0173(10) 0.0214(11) 0.0168(10) -0.0040(9) 0.0038(8) -0.0051(8)
C7 0.0191(11) 0.0309(13) 0.0467(15) -0.0235(12) 0.0022(10) -0.0044(9)
C8 0.0303(14) 0.066(2) 0.075(2) -0.0578(19) -0.0005(13) -0.0038(13)
C9 0.0462(16) 0.0279(14) 0.072(2) -0.0187(15) 0.0125(15) -0.0093(12)
C10 0.0241(12) 0.0410(15) 0.0476(16) -0.0298(13) 0.0097(11) -0.0066(11)
C11 0.0180(11) 0.0424(15) 0.0382(14) -0.0134(12) 0.0031(10) -0.0070(10)
C12 0.0291(15) 0.105(3) 0.056(2) 0.002(2) -0.0118(14) -0.0064(17)
C13 0.0351(16) 0.084(3) 0.077(3) 0.008(2) 0.0018(15) -0.0302(17)
C14 0.0447(14) 0.0306(13) 0.0199(12) -0.0060(10) 0.0031(10) -0.0152(11)
C15 0.0423(16) 0.062(2) 0.0404(17) -0.0036(15) 0.0119(12) -0.0270(14)
C16 0.072(2) 0.0390(16) 0.0215(13) -0.0027(12) 0.0018(12) -0.0143(14)
C21 0.0406(16) 0.074(2) 0.0324(15) -0.0197(15) -0.0150(12) -0.0039(14)
C22 0.081(5) 0.082(4) 0.025(3) -0.006(2) -0.021(3) 0.000(4)
C23 0.072(5) 0.129(8) 0.061(5) -0.029(6) -0.024(3) -0.044(6)
C22' 0.081(5) 0.082(4) 0.025(3) -0.006(2) -0.021(3) 0.000(4)
C23' 0.072(5) 0.129(8) 0.061(5) -0.029(6) -0.024(3) -0.044(6)
C24 0.0343(14) 0.0344(14) 0.0452(16) -0.0070(13) 0.0142(11) -0.0134(11)
C25 0.097(5) 0.065(4) 0.056(3) -0.015(3) 0.009(3) -0.058(3)
C26 0.128(6) 0.029(3) 0.041(3) -0.005(2) 0.037(4) -0.008(4)
C25' 0.097(5) 0.065(4) 0.056(3) -0.015(3) 0.009(3) -0.058(3)
C27 0.0364(13) 0.0179(11) 0.0271(12) -0.0047(10) 0.0006(10) -0.0072(10)
C28 0.0239(11) 0.0199(11) 0.0229(11) -0.0053(9) 0.0017(9) -0.0052(9)
C29 0.0246(11) 0.0168(10) 0.0214(11) -0.0061(9) 0.0004(8) -0.0053(9)
C31 0.0274(12) 0.0261(12) 0.0275(13) 0.0004(10) 0.0029(9) -0.0121(10)
C32 0.0523(17) 0.0401(16) 0.0451(17) -0.0070(14) 0.0272(14) -0.0155(13)
C33 0.0472(16) 0.0460(16) 0.0432(16) -0.0032(13) 0.0008(12) -0.0297(13)
C34 0.0390(15) 0.0574(18) 0.0331(15) 0.0084(13) -0.0036(11) -0.0226(13)
C35 0.082(2) 0.0206(13) 0.0280(14) -0.0103(11) 0.0231(14) -0.0089(13)
C36 0.163(4) 0.0288(15) 0.0204(15) -0.0115(13) 0.0012(18) -0.0160(19)
C37 0.078(2) 0.0328(15) 0.063(2) -0.0163(15) 0.0500(18) -0.0172(15)
C38 0.109(3) 0.0232(14) 0.0398(17) -0.0172(13) 0.0276(17) -0.0136(16)
C41 0.0191(11) 0.0292(12) 0.0211(11) -0.0047(10) 0.0046(8) -0.0067(9)
C42 0.0243(12) 0.0291(13) 0.0340(14) -0.0052(11) 0.0027(10) -0.0073(10)
C43 0.0310(13) 0.0304(14) 0.0414(15) 0.0033(12) 0.0050(11) -0.0078(11)
C44 0.0290(13) 0.0432(16) 0.0280(13) 0.0063(12) 0.0007(10) -0.0017(11)
C45 0.0283(13) 0.0547(18) 0.0275(13) -0.0019(13) -0.0048(10) -0.0119(12)
C46 0.0273(12) 0.0365(14) 0.0295(13) -0.0021(11) -0.0002(10) -0.0126(10)
C51 0.0215(11) 0.0261(12) 0.0231(12) 0.0000(10) -0.0039(9) -0.0011(9)
C52 0.0272(12) 0.0319(13) 0.0322(14) 0.0020(11) 0.0012(10) -0.0058(10)
C53 0.0350(14) 0.0460(17) 0.0393(16) 0.0111(13) 0.0048(12) -0.0134(13)
C54 0.0278(13) 0.066(2) 0.0257(14) 0.0075(14) 0.0057(10) -0.0020(13)
C55 0.0318(13) 0.0521(17) 0.0247(13) -0.0103(13) -0.0031(10) 0.0088(12)
C56 0.0282(12) 0.0351(14) 0.0271(13) -0.0050(11) -0.0027(10) -0.0024(10)
C61 0.0231(11) 0.0185(11) 0.0316(13) -0.0033(10) -0.0030(9) -0.0034(9)
C62 0.0309(13) 0.0285(13) 0.0362(14) -0.0067(11) -0.0031(10) -0.0092(10)
C63 0.0451(16) 0.0422(16) 0.0449(17) -0.0114(13) -0.0148(13) -0.0161(13)
C64 0.0312(14) 0.0368(15) 0.062(2) -0.0062(14) -0.0158(13) -0.0132(12)
C65 0.0255(13) 0.0354(14) 0.0529(18) -0.0005(13) -0.0027(11) -0.0106(11)
C66 0.0268(12) 0.0358(14) 0.0357(14) -0.0056(12) -0.0016(10) -0.0088(10)
C71 0.0182(11) 0.0303(13) 0.0330(13) -0.0101(11) 0.0047(9) -0.0113(9)
C72 0.0332(13) 0.0360(14) 0.0348(14) -0.0110(12) 0.0065(10) -0.0161(11)
C73 0.0399(15) 0.0518(18) 0.0483(17) -0.0301(15) 0.0136(12) -0.0220(13)
C74 0.0305(14) 0.0365(15) 0.077(2) -0.0319(16) 0.0087(13) -0.0115(12)
C75 0.0258(13) 0.0319(14) 0.0616(19) -0.0147(14) -0.0013(12) -0.0067(11)
C76 0.0245(12) 0.0311(13) 0.0421(15) -0.0104(12) -0.0030(10) -0.0060(10)
B1 0.0230(12) 0.0238(13) 0.0222(13) -0.0038(11) 0.0000(10) -0.0074(10)

loop_
_atom_type_symbol
_atom_type_description
_atom_type_scat_dispersion_real
_atom_type_scat_dispersion_imag
_atom_type_scat_source
C C 0.0033 0.0016 'International Tables Vol C Tables 4.2.6.8 and 6.1.1.4'
H H 0.0000 0.0000 'International Tables Vol C Tables 4.2.6.8 and 6.1.1.4'
B B 0.0013 0.0007 'International Tables Vol C Tables 4.2.6.8 and 6.1.1.4'
N N 0.0061 0.0033 'International Tables Vol C Tables 4.2.6.8 and 6.1.1.4'
O O 0.0106 0.0060 'International Tables Vol C Tables 4.2.6.8 and 6.1.1.4'
P P 0.1023 0.0942 'International Tables Vol C Tables 4.2.6.8 and 6.1.1.4'
S S 0.1246 0.1234 'International Tables Vol C Tables 4.2.6.8 and 6.1.1.4'
Sn Sn -0.6537 1.4246 'International Tables Vol C Tables 4.2.6.8 and 6.1.1.4'

loop_
_geom_angle_atom_site_label_1
_geom_angle_atom_site_label_2
_geom_angle_atom_site_label_3
_geom_angle
_geom_angle_site_symmetry_1
_geom_angle_site_symmetry_3
C29 Sn1 C1 114.07(8) . .
C29 Sn1 S1 116.36(6) . .
C1 Sn1 S1 108.19(5) . .
C29 Sn1 S1 116.26(6) . 2_657
C1 Sn1 S1 109.37(6) . 2_657
S1 Sn1 S1 90.036(18) . 2_657
C29 Sn1 O1 76.64(7) . .
C1 Sn1 O1 73.97(6) . .
S1 Sn1 O1 71.92(3) . .
S1 Sn1 O1 161.54(4) 2_657 .
C29 Sn1 O2 78.91(6) . .
C1 Sn1 O2 73.31(6) . .
S1 Sn1 O2 160.41(4) . .
S1 Sn1 O2 71.51(4) 2_657 .
O1 Sn1 O2 125.84(5) . .
Sn1 S1 Sn1 89.964(18) . 2_657
O1 P1 O1' 118.26(9) . .
O1 P1 O1'' 113.38(9) . .
O1' P1 O1'' 101.94(9) . .
O1 P1 C2 110.45(9) . .
O1' P1 C2 105.34(9) . .
O1'' P1 C2 106.44(9) . .
O2 P2 O2' 118.01(9) . .
O2 P2 O2'' 114.07(9) . .
O2' P2 O2'' 101.96(9) . .
O2 P2 C6 109.83(9) . .
O2' P2 C6 105.49(10) . .
O2'' P2 C6 106.51(9) . .
P1 O1 Sn1 107.55(7) . .
C11 O1' P1 123.16(15) . .
C14 O1'' P1 121.51(14) . .
P2 O2 Sn1 106.07(8) . .
C21 O2' P2 123.85(18) . .
C24 O2'' P2 119.86(14) . .
C27 N1 C28 106.67(19) . .
C27 N1 C31 126.30(19) . .
C28 N1 C31 127.04(18) . .
C27 N2 C29 108.44(18) . .
C27 N2 C35 125.04(19) . .
C29 N2 C35 126.48(19) . .
C2 C1 C6 117.29(18) . .
C2 C1 Sn1 121.27(14) . .
C6 C1 Sn1 120.59(15) . .
C5 C6 C1 120.67(19) . .
C5 C6 P2 120.29(15) . .
C1 C6 P2 118.38(15) . .
C4 C5 C6 122.07(19) . .
C4 C5 H5A 119.0 . .
C6 C5 H5A 119.0 . .
C5 C4 C3 117.15(19) . .
C5 C4 C7 119.86(19) . .
C3 C4 C7 122.99(19) . .
C4 C3 C2 121.1(2) . .
C4 C3 H3A 119.5 . .
C2 C3 H3A 119.5 . .
C1 C2 C3 121.43(18) . .
C1 C2 P1 118.33(15) . .
C3 C2 P1 119.48(16) . .
C8 C7 C10 108.9(2) . .
C8 C7 C4 112.11(19) . .
C10 C7 C4 110.30(19) . .
C8 C7 C9 109.0(2) . .
C10 C7 C9 109.2(2) . .
C4 C7 C9 107.3(2) . .
C7 C8 H8A 109.5 . .
C7 C8 H8B 109.5 . .
H8A C8 H8B 109.5 . .
C7 C8 H8C 109.5 . .
H8A C8 H8C 109.5 . .
H8B C8 H8C 109.5 . .
C7 C9 H9A 109.5 . .
C7 C9 H9B 109.5 . .
H9A C9 H9B 109.5 . .
C7 C9 H9C 109.5 . .
H9A C9 H9C 109.5 . .
H9B C9 H9C 109.5 . .
C7 C10 H10A 109.5 . .
C7 C10 H10B 109.5 . .
H10A C10 H10B 109.5 . .
C7 C10 H10C 109.5 . .
H10A C10 H10C 109.5 . .
H10B C10 H10C 109.5 . .
C13 C11 O1' 106.3(2) . .
C13 C11 C12 114.4(3) . .
O1' C11 C12 109.3(2) . .
C13 C11 H11A 108.9 . .
O1' C11 H11A 108.9 . .
C12 C11 H11A 108.9 . .
C11 C12 H12A 109.5 . .
C11 C12 H12B 109.5 . .
H12A C12 H12B 109.5 . .
C11 C12 H12C 109.5 . .
H12A C12 H12C 109.5 . .
H12B C12 H12C 109.5 . .
C11 C13 H13A 109.5 . .
C11 C13 H13B 109.5 . .
H13A C13 H13B 109.5 . .
C11 C13 H13C 109.5 . .
H13A C13 H13C 109.5 . .
H13B C13 H13C 109.5 . .
O1'' C14 C15 110.3(2) . .
O1'' C14 C16 105.8(2) . .
C15 C14 C16 112.7(2) . .
O1'' C14 H14A 109.3 . .
C15 C14 H14A 109.3 . .
C16 C14 H14A 109.3 . .
C14 C15 H15A 109.5 . .
C14 C15 H15B 109.5 . .
H15A C15 H15B 109.5 . .
C14 C15 H15C 109.5 . .
H15A C15 H15C 109.5 . .
H15B C15 H15C 109.5 . .
C14 C16 H16A 109.5 . .
C14 C16 H16B 109.5 . .
H16A C16 H16B 109.5 . .
C14 C16 H16C 109.5 . .
H16A C16 H16C 109.5 . .
H16B C16 H16C 109.5 . .
C23 C21 O2' 112.0(4) . .
C23 C21 C22' 89.5(6) . .
O2' C21 C22' 102.0(5) . .
C23 C21 C22 113.5(4) . .
O2' C21 C22 107.2(3) . .
O2' C21 C23' 107.3(6) . .
C22' C21 C23' 119.6(7) . .
C22 C21 C23' 138.9(6) . .
C23 C21 H21A 108.0 . .
O2' C21 H21A 108.0 . .
C22' C21 H21A 135.7 . .
C22 C21 H21A 108.0 . .
C23' C21 H21A 81.5 . .
C23 C21 H21B 129.7 . .
O2' C21 H21B 109.1 . .
C22' C21 H21B 109.1 . .
C22 C21 H21B 79.5 . .
C23' C21 H21B 109.1 . .
C21 C22 H22A 109.5 . .
C21 C22 H22B 109.5 . .
H22A C22 H22B 109.5 . .
C21 C22 H22C 109.5 . .
H22A C22 H22C 109.5 . .
H22B C22 H22C 109.5 . .
C21 C23 H23A 109.5 . .
C21 C23 H23B 109.5 . .
H23A C23 H23B 109.5 . .
C21 C23 H23C 109.5 . .
H23A C23 H23C 109.5 . .
H23B C23 H23C 109.5 . .
C21 C22' H22D 109.5 . .
C21 C22' H22E 109.5 . .
H22D C22' H22E 109.5 . .
C21 C22' H22F 109.5 . .
H22D C22' H22F 109.5 . .
H22E C22' H22F 109.5 . .
C21 C23' H23D 109.5 . .
C21 C23' H23E 109.5 . .
H23D C23' H23E 109.5 . .
C21 C23' H23F 109.5 . .
H23D C23' H23F 109.5 . .
H23E C23' H23F 109.5 . .
C25 C24 O2'' 112.5(3) . .
C25 C24 C26' 120.5(7) . .
O2'' C24 C26' 115.4(7) . .
C25 C24 C26 114.9(4) . .
O2'' C24 C26 106.2(3) . .
O2'' C24 C25' 94.2(5) . .
C26' C24 C25' 105.1(7) . .
C26 C24 C25' 90.5(6) . .
C25 C24 H24A 107.7 . .
O2'' C24 H24A 107.7 . .
C26' C24 H24A 89.3 . .
C26 C24 H24A 107.7 . .
C25' C24 H24A 145.6 . .
C25 C24 H24B 75.3 . .
O2'' C24 H24B 113.4 . .
C26' C24 H24B 113.4 . .
C26 C24 H24B 131.0 . .
C25' C24 H24B 113.4 . .
C24 C25 H25A 109.5 . .
C24 C25 H25B 109.5 . .
H25A C25 H25B 109.5 . .
C24 C25 H25C 109.5 . .
H25A C25 H25C 109.5 . .
H25B C25 H25C 109.5 . .
C24 C26 H26A 109.5 . .
C24 C26 H26B 109.5 . .
H26A C26 H26B 109.5 . .
C24 C26 H26C 109.5 . .
H26A C26 H26C 109.5 . .
H26B C26 H26C 109.5 . .
C24 C25' H25D 109.5 . .
C24 C25' H25E 109.5 . .
H25D C25' H25E 109.5 . .
C24 C25' H25F 109.5 . .
H25D C25' H25F 109.5 . .
H25E C25' H25F 109.5 . .
C24 C26' H26D 109.5 . .
C24 C26' H26E 109.5 . .
H26D C26' H26E 109.5 . .
C24 C26' H26F 109.5 . .
H26D C26' H26F 109.5 . .
H26E C26' H26F 109.5 . .
N2 C27 N1 110.34(19) . .
N2 C27 H27A 124.8 . .
N1 C27 H27A 124.8 . .
C29 C28 N1 109.71(19) . .
C29 C28 H28A 125.1 . .
N1 C28 H28A 125.1 . .
C28 C29 N2 104.85(19) . .
C28 C29 Sn1 117.53(15) . .
N2 C29 Sn1 137.53(16) . .
N1 C31 C34 108.29(18) . .
N1 C31 C33 108.0(2) . .
C34 C31 C33 111.6(2) . .
N1 C31 C32 108.64(19) . .
C34 C31 C32 110.4(2) . .
C33 C31 C32 109.7(2) . .
C31 C32 H32A 109.5 . .
C31 C32 H32B 109.5 . .
H32A C32 H32B 109.5 . .
C31 C32 H32C 109.5 . .
H32A C32 H32C 109.5 . .
H32B C32 H32C 109.5 . .
C31 C33 H33A 109.5 . .
C31 C33 H33B 109.5 . .
H33A C33 H33B 109.5 . .
C31 C33 H33C 109.5 . .
H33A C33 H33C 109.5 . .
H33B C33 H33C 109.5 . .
C31 C34 H34A 109.5 . .
C31 C34 H34B 109.5 . .
H34A C34 H34B 109.5 . .
C31 C34 H34C 109.5 . .
H34A C34 H34C 109.5 . .
H34B C34 H34C 109.5 . .
C37 C35 C36 112.5(3) . .
C37 C35 N2 108.9(2) . .
C36 C35 N2 107.9(2) . .
C37 C35 C38 110.3(3) . .
C36 C35 C38 109.0(3) . .
N2 C35 C38 108.1(2) . .
C35 C36 H36A 109.5 . .
C35 C36 H36B 109.5 . .
H36A C36 H36B 109.5 . .
C35 C36 H36C 109.5 . .
H36A C36 H36C 109.5 . .
H36B C36 H36C 109.5 . .
C35 C37 H37A 109.5 . .
C35 C37 H37B 109.5 . .
H37A C37 H37B 109.5 . .
C35 C37 H37C 109.5 . .
H37A C37 H37C 109.5 . .
H37B C37 H37C 109.5 . .
C35 C38 H38A 109.5 . .
C35 C38 H38B 109.5 . .
H38A C38 H38B 109.5 . .
C35 C38 H38C 109.5 . .
H38A C38 H38C 109.5 . .
H38B C38 H38C 109.5 . .
C42 C41 C46 115.3(2) . .
C42 C41 B1 124.1(2) . .
C46 C41 B1 120.2(2) . .
C43 C42 C41 122.4(2) . .
C43 C42 H42A 118.8 . .
C41 C42 H42A 118.8 . .
C44 C43 C42 120.1(3) . .
C44 C43 H43A 120.0 . .
C42 C43 H43A 120.0 . .
C45 C44 C43 119.5(2) . .
C45 C44 H44A 120.3 . .
C43 C44 H44A 120.3 . .
C44 C45 C46 120.2(2) . .
C44 C45 H45A 119.9 . .
C46 C45 H45A 119.9 . .
C45 C46 C41 122.5(2) . .
C45 C46 H46A 118.8 . .
C41 C46 H46A 118.8 . .
C52 C51 C56 114.9(2) . .
C52 C51 B1 125.5(2) . .
C56 C51 B1 119.6(2) . .
C53 C52 C51 123.0(2) . .
C53 C52 H52A 118.5 . .
C51 C52 H52A 118.5 . .
C54 C53 C52 120.2(3) . .
C54 C53 H53A 119.9 . .
C52 C53 H53A 119.9 . .
C55 C54 C53 118.7(2) . .
C55 C54 H54A 120.6 . .
C53 C54 H54A 120.6 . .
C54 C55 C56 120.6(3) . .
C54 C55 H55A 119.7 . .
C56 C55 H55A 119.7 . .
C55 C56 C51 122.6(3) . .
C55 C56 H56A 118.7 . .
C51 C56 H56A 118.7 . .
C62 C61 C66 115.3(2) . .
C62 C61 B1 124.9(2) . .
C66 C61 B1 119.7(2) . .
C61 C62 C63 122.5(2) . .
C61 C62 H62A 118.7 . .
C63 C62 H62A 118.7 . .
C64 C63 C62 120.1(3) . .
C64 C63 H63A 119.9 . .
C62 C63 H63A 119.9 . .
C63 C64 C65 119.0(2) . .
C63 C64 H64A 120.5 . .
C65 C64 H64A 120.5 . .
C64 C65 C66 120.3(3) . .
C64 C65 H65A 119.8 . .
C66 C65 H65A 119.8 . .
C65 C66 C61 122.6(3) . .
C65 C66 H66A 118.7 . .
C61 C66 H66A 118.7 . .
C72 C71 C76 114.8(2) . .
C72 C71 B1 126.2(2) . .
C76 C71 B1 119.0(2) . .
C71 C72 C73 122.2(3) . .
C71 C72 H72A 118.9 . .
C73 C72 H72A 118.9 . .
C74 C73 C72 120.6(3) . .
C74 C73 H73A 119.7 . .
C72 C73 H73A 119.7 . .
C73 C74 C75 119.6(2) . .
C73 C74 H74A 120.2 . .
C75 C74 H74A 120.2 . .
C74 C75 C76 119.2(3) . .
C74 C75 H75A 120.4 . .
C76 C75 H75A 120.4 . .
C75 C76 C71 123.5(3) . .
C75 C76 H76A 118.2 . .
C71 C76 H76A 118.2 . .
C71 B1 C61 105.32(17) . .
C71 B1 C41 113.16(19) . .
C61 B1 C41 111.01(19) . .
C71 B1 C51 110.87(19) . .
C61 B1 C51 111.89(19) . .
C41 B1 C51 104.76(17) . .

loop_
_geom_bond_atom_site_label_1
_geom_bond_atom_site_label_2
_geom_bond_distance
_geom_bond_site_symmetry_2
Sn1 C29 2.136(2) .
Sn1 C1 2.1706(19) .
Sn1 S1 2.4143(5) .
Sn1 S1 2.4193(6) 2_657
Sn1 O1 2.7176(14) .
Sn1 O2 2.7389(14) .
S1 Sn1 2.4193(6) 2_657
P1 O1 1.4744(15) .
P1 O1' 1.5571(16) .
P1 O1'' 1.5794(16) .
P1 C2 1.794(2) .
P2 O2 1.4748(15) .
P2 O2' 1.5547(17) .
P2 O2'' 1.5774(15) .
P2 C6 1.792(2) .
O1' C11 1.480(3) .
O1'' C14 1.467(3) .
O2' C21 1.476(3) .
O2'' C24 1.472(3) .
N1 C27 1.329(3) .
N1 C28 1.377(3) .
N1 C31 1.503(3) .
N2 C27 1.327(3) .
N2 C29 1.403(3) .
N2 C35 1.514(3) .
C1 C2 1.389(3) .
C1 C6 1.403(3) .
C6 C5 1.391(3) .
C5 C4 1.389(3) .
C5 H5A 0.9300 .
C4 C3 1.394(3) .
C4 C7 1.530(3) .
C3 C2 1.400(3) .
C3 H3A 0.9300 .
C7 C8 1.517(4) .
C7 C10 1.529(3) .
C7 C9 1.546(4) .
C8 H8A 0.9600 .
C8 H8B 0.9600 .
C8 H8C 0.9600 .
C9 H9A 0.9600 .
C9 H9B 0.9600 .
C9 H9C 0.9600 .
C10 H10A 0.9600 .
C10 H10B 0.9600 .
C10 H10C 0.9600 .
C11 C13 1.479(4) .
C11 C12 1.493(4) .
C11 H11A 0.9800 .
C12 H12A 0.9600 .
C12 H12B 0.9600 .
C12 H12C 0.9600 .
C13 H13A 0.9600 .
C13 H13B 0.9600 .
C13 H13C 0.9600 .
C14 C15 1.510(4) .
C14 C16 1.515(4) .
C14 H14A 0.9800 .
C15 H15A 0.9600 .
C15 H15B 0.9600 .
C15 H15C 0.9600 .
C16 H16A 0.9600 .
C16 H16B 0.9600 .
C16 H16C 0.9600 .
C21 C23 1.430(9) .
C21 C22' 1.482(13) .
C21 C22 1.533(8) .
C21 C23' 1.666(17) .
C21 H21A 0.9800 .
C21 H21B 0.9800 .
C22 H22A 0.9600 .
C22 H22B 0.9600 .
C22 H22C 0.9600 .
C23 H23A 0.9600 .
C23 H23B 0.9600 .
C23 H23C 0.9600 .
C22' H22D 0.9600 .
C22' H22E 0.9600 .
C22' H22F 0.9600 .
C23' H23D 0.9600 .
C23' H23E 0.9600 .
C23' H23F 0.9600 .
C24 C25 1.454(5) .
C24 C26' 1.416(16) .
C24 C26 1.524(6) .
C24 C25' 1.682(13) .
C24 H24A 0.9800 .
C24 H24B 0.9800 .
C25 H25A 0.9600 .
C25 H25B 0.9600 .
C25 H25C 0.9600 .
C26 H26A 0.9600 .
C26 H26B 0.9600 .
C26 H26C 0.9600 .
C25' H25D 0.9600 .
C25' H25E 0.9600 .
C25' H25F 0.9600 .
C26' H26D 0.9600 .
C26' H26E 0.9600 .
C26' H26F 0.9600 .
C27 H27A 0.9300 .
C28 C29 1.356(3) .
C28 H28A 0.9300 .
C31 C34 1.525(3) .
C31 C33 1.526(3) .
C31 C32 1.526(3) .
C32 H32A 0.9600 .
C32 H32B 0.9600 .
C32 H32C 0.9600 .
C33 H33A 0.9600 .
C33 H33B 0.9600 .
C33 H33C 0.9600 .
C34 H34A 0.9600 .
C34 H34B 0.9600 .
C34 H34C 0.9600 .
C35 C37 1.497(5) .
C35 C36 1.511(4) .
C35 C38 1.529(3) .
C36 H36A 0.9600 .
C36 H36B 0.9600 .
C36 H36C 0.9600 .
C37 H37A 0.9600 .
C37 H37B 0.9600 .
C37 H37C 0.9600 .
C38 H38A 0.9600 .
C38 H38B 0.9600 .
C38 H38C 0.9600 .
C41 C42 1.399(3) .
C41 C46 1.400(3) .
C41 B1 1.645(3) .
C42 C43 1.391(3) .
C42 H42A 0.9300 .
C43 C44 1.380(4) .
C43 H43A 0.9300 .
C44 C45 1.365(4) .
C44 H44A 0.9300 .
C45 C46 1.393(3) .
C45 H45A 0.9300 .
C46 H46A 0.9300 .
C51 C52 1.388(3) .
C51 C56 1.405(3) .
C51 B1 1.651(3) .
C52 C53 1.387(3) .
C52 H52A 0.9300 .
C53 C54 1.382(4) .
C53 H53A 0.9300 .
C54 C55 1.371(4) .
C54 H54A 0.9300 .
C55 C56 1.383(3) .
C55 H55A 0.9300 .
C56 H56A 0.9300 .
C61 C62 1.387(3) .
C61 C66 1.401(3) .
C61 B1 1.644(3) .
C62 C63 1.404(3) .
C62 H62A 0.9300 .
C63 C64 1.368(4) .
C63 H63A 0.9300 .
C64 C65 1.381(4) .
C64 H64A 0.9300 .
C65 C66 1.384(3) .
C65 H65A 0.9300 .
C66 H66A 0.9300 .
C71 C72 1.390(3) .
C71 C76 1.404(3) .
C71 B1 1.642(3) .
C72 C73 1.398(4) .
C72 H72A 0.9300 .
C73 C74 1.358(4) .
C73 H73A 0.9300 .
C74 C75 1.378(4) .
C74 H74A 0.9300 .
C75 C76 1.380(3) .
C75 H75A 0.9300 .
C76 H76A 0.9300 .

loop_
_geom_torsion_atom_site_label_1
_geom_torsion_atom_site_label_2
_geom_torsion_atom_site_label_3
_geom_torsion_atom_site_label_4
_geom_torsion
_geom_torsion_site_symmetry_1
_geom_torsion_site_symmetry_4
C29 Sn1 S1 Sn1 -119.62(7) . 2_657
C1 Sn1 S1 Sn1 110.45(6) . 2_657
S1 Sn1 S1 Sn1 0.0 2_657 2_657
O1 Sn1 S1 Sn1 176.05(4) . 2_657
O2 Sn1 S1 Sn1 19.20(10) . 2_657
O1' P1 O1 Sn1 103.68(9) . .
O1'' P1 O1 Sn1 -137.08(7) . .
C2 P1 O1 Sn1 -17.73(11) . .
C29 Sn1 O1 P1 143.75(10) . .
C1 Sn1 O1 P1 23.46(9) . .
S1 Sn1 O1 P1 -92.35(8) . .
S1 Sn1 O1 P1 -79.80(13) 2_657 .
O2 Sn1 O1 P1 78.29(9) . .
O1 P1 O1' C11 27.8(2) . .
O1'' P1 O1' C11 -97.29(18) . .
C2 P1 O1' C11 151.73(17) . .
O1 P1 O1'' C14 41.04(18) . .
O1' P1 O1'' C14 169.26(16) . .
C2 P1 O1'' C14 -80.60(17) . .
O2' P2 O2 Sn1 -96.20(9) . .
O2'' P2 O2 Sn1 144.16(8) . .
C6 P2 O2 Sn1 24.69(11) . .
C29 Sn1 O2 P2 -148.94(10) . .
C1 Sn1 O2 P2 -29.42(9) . .
S1 Sn1 O2 P2 68.02(14) . .
S1 Sn1 O2 P2 88.31(8) 2_657 .
O1 Sn1 O2 P2 -84.53(9) . .
O2 P2 O2' C21 -31.5(2) . .
O2'' P2 O2' C21 94.29(19) . .
C6 P2 O2' C21 -154.60(18) . .
O2 P2 O2'' C24 -50.18(19) . .
O2' P2 O2'' C24 -178.51(17) . .
C6 P2 O2'' C24 71.15(19) . .
C29 Sn1 C1 C2 -92.94(18) . .
S1 Sn1 C1 C2 38.26(18) . .
S1 Sn1 C1 C2 134.94(16) 2_657 .
O1 Sn1 C1 C2 -25.99(16) . .
O2 Sn1 C1 C2 -162.22(18) . .
C29 Sn1 C1 C6 97.89(17) . .
S1 Sn1 C1 C6 -130.91(15) . .
S1 Sn1 C1 C6 -34.23(17) 2_657 .
O1 Sn1 C1 C6 164.84(18) . .
O2 Sn1 C1 C6 28.61(15) . .
C2 C1 C6 C5 -5.1(3) . .
Sn1 C1 C6 C5 164.44(16) . .
C2 C1 C6 P2 165.56(16) . .
Sn1 C1 C6 P2 -24.9(2) . .
O2 P2 C6 C5 164.68(17) . .
O2' P2 C6 C5 -67.16(19) . .
O2'' P2 C6 C5 40.7(2) . .
O2 P2 C6 C1 -6.06(19) . .
O2' P2 C6 C1 122.10(17) . .
O2'' P2 C6 C1 -130.06(16) . .
C1 C6 C5 C4 1.1(3) . .
P2 C6 C5 C4 -169.39(17) . .
C6 C5 C4 C3 3.4(3) . .
C6 C5 C4 C7 -177.6(2) . .
C5 C4 C3 C2 -3.8(3) . .
C7 C4 C3 C2 177.2(2) . .
C6 C1 C2 C3 4.7(3) . .
Sn1 C1 C2 C3 -164.79(16) . .
C6 C1 C2 P1 -165.27(15) . .
Sn1 C1 C2 P1 25.2(2) . .
C4 C3 C2 C1 -0.3(3) . .
C4 C3 C2 P1 169.63(17) . .
O1 P1 C2 C1 0.0(2) . .
O1' P1 C2 C1 -128.81(17) . .
O1'' P1 C2 C1 123.45(16) . .
O1 P1 C2 C3 -170.22(17) . .
O1' P1 C2 C3 60.99(19) . .
O1'' P1 C2 C3 -46.74(19) . .
C5 C4 C7 C8 -168.9(2) . .
C3 C4 C7 C8 10.1(3) . .
C5 C4 C7 C10 -47.4(3) . .
C3 C4 C7 C10 131.6(2) . .
C5 C4 C7 C9 71.4(3) . .
C3 C4 C7 C9 -109.6(3) . .
P1 O1' C11 C13 -148.8(2) . .
P1 O1' C11 C12 87.2(3) . .
P1 O1'' C14 C15 85.2(2) . .
P1 O1'' C14 C16 -152.74(16) . .
P2 O2' C21 C23 -81.3(5) . .
P2 O2' C21 C22' -175.6(6) . .
P2 O2' C21 C22 153.6(3) . .
P2 O2' C21 C23' -49.0(7) . .
P2 O2'' C24 C25 108.6(3) . .
P2 O2'' C24 C26' -107.8(6) . .
P2 O2'' C24 C26 -125.0(4) . .
P2 O2'' C24 C25' 143.3(5) . .
C29 N2 C27 N1 -0.6(3) . .
C35 N2 C27 N1 177.0(2) . .
C28 N1 C27 N2 0.5(3) . .
C31 N1 C27 N2 -179.8(2) . .
C27 N1 C28 C29 -0.1(2) . .
C31 N1 C28 C29 -179.9(2) . .
N1 C28 C29 N2 -0.2(2) . .
N1 C28 C29 Sn1 176.93(13) . .
C27 N2 C29 C28 0.5(2) . .
C35 N2 C29 C28 -177.1(2) . .
C27 N2 C29 Sn1 -175.75(19) . .
C35 N2 C29 Sn1 6.7(4) . .
C1 Sn1 C29 C28 -2.2(2) . .
S1 Sn1 C29 C28 -129.24(16) . .
S1 Sn1 C29 C28 126.56(16) 2_657 .
O1 Sn1 C29 C28 -67.52(17) . .
O2 Sn1 C29 C28 63.76(17) . .
C1 Sn1 C29 N2 173.7(2) . .
S1 Sn1 C29 N2 46.7(2) . .
S1 Sn1 C29 N2 -57.5(2) 2_657 .
O1 Sn1 C29 N2 108.4(2) . .
O2 Sn1 C29 N2 -120.3(2) . .
C27 N1 C31 C34 -71.7(3) . .
C28 N1 C31 C34 108.0(2) . .
C27 N1 C31 C33 49.3(3) . .
C28 N1 C31 C33 -131.0(2) . .
C27 N1 C31 C32 168.3(2) . .
C28 N1 C31 C32 -12.0(3) . .
C27 N2 C35 C37 115.5(3) . .
C29 N2 C35 C37 -67.3(3) . .
C27 N2 C35 C36 -122.1(3) . .
C29 N2 C35 C36 55.1(3) . .
C27 N2 C35 C38 -4.3(4) . .
C29 N2 C35 C38 172.8(2) . .
C46 C41 C42 C43 -0.3(3) . .
B1 C41 C42 C43 172.9(2) . .
C41 C42 C43 C44 0.4(4) . .
C42 C43 C44 C45 0.1(4) . .
C43 C44 C45 C46 -0.8(4) . .
C44 C45 C46 C41 0.9(4) . .
C42 C41 C46 C45 -0.4(3) . .
B1 C41 C46 C45 -173.8(2) . .
C56 C51 C52 C53 0.5(4) . .
B1 C51 C52 C53 177.8(2) . .
C51 C52 C53 C54 0.7(4) . .
C52 C53 C54 C55 -1.5(4) . .
C53 C54 C55 C56 1.1(4) . .
C54 C55 C56 C51 0.2(4) . .
C52 C51 C56 C55 -1.0(3) . .
B1 C51 C56 C55 -178.4(2) . .
C66 C61 C62 C63 -0.3(3) . .
B1 C61 C62 C63 -177.2(2) . .
C61 C62 C63 C64 -0.4(4) . .
C62 C63 C64 C65 0.5(4) . .
C63 C64 C65 C66 0.1(4) . .
C64 C65 C66 C61 -0.8(4) . .
C62 C61 C66 C65 0.9(4) . .
B1 C61 C66 C65 178.0(2) . .
C76 C71 C72 C73 -1.0(3) . .
B1 C71 C72 C73 -178.1(2) . .
C71 C72 C73 C74 -1.6(4) . .
C72 C73 C74 C75 2.5(4) . .
C73 C74 C75 C76 -0.7(4) . .
C74 C75 C76 C71 -2.0(4) . .
C72 C71 C76 C75 2.8(3) . .
B1 C71 C76 C75 -179.9(2) . .
C72 C71 B1 C61 113.6(2) . .
C76 C71 B1 C61 -63.4(3) . .
C72 C71 B1 C41 -7.8(3) . .
C76 C71 B1 C41 175.20(19) . .
C72 C71 B1 C51 -125.1(2) . .
C76 C71 B1 C51 57.8(3) . .
C62 C61 B1 C71 115.4(2) . .
C66 C61 B1 C71 -61.4(3) . .
C62 C61 B1 C41 -121.8(2) . .
C66 C61 B1 C41 61.4(3) . .
C62 C61 B1 C51 -5.1(3) . .
C66 C61 B1 C51 178.1(2) . .
C42 C41 B1 C71 132.1(2) . .
C46 C41 B1 C71 -55.1(3) . .
C42 C41 B1 C61 13.9(3) . .
C46 C41 B1 C61 -173.2(2) . .
C42 C41 B1 C51 -107.0(2) . .
C46 C41 B1 C51 65.8(3) . .
C52 C51 B1 C71 5.4(3) . .
C56 C51 B1 C71 -177.44(19) . .
C52 C51 B1 C61 122.7(2) . .
C56 C51 B1 C61 -60.2(3) . .
C52 C51 B1 C41 -117.0(2) . .
C56 C51 B1 C41 60.2(3) . .

loop_
_platon_squeeze_void_nr
_platon_squeeze_void_average_x
_platon_squeeze_void_average_y
_platon_squeeze_void_average_z
_platon_squeeze_void_volume
_platon_squeeze_void_count_electrons
_platon_squeeze_void_content
1 0.000 0.500 0.500 618 124 ' '
